data_2212959
loop_
_publ_author_name
'Mehmet Akkurt'
'Sema \"Ozt\"urk Y\?ild\?ir\?im'
'Z\"ulbiye \"Onal'
'Orhan B\"uy\"ukg\"ung\"or'

_publ_section_title 1-[(4-Methylbenzylidene)amino]-5-(4-methylbenzoyl)-4-(<i>p</i>-tolyl)pyrimidin-2(1<i>H</i>)-one
_journal_coeditor_code LH2332
_journal_issue 4
_journal_name_full 'Acta Crystallographica Section E'
_journal_page_first o1857
_journal_page_last o1858
_journal_paper_doi 10.1107/S1600536807012342
_journal_volume 63
_journal_year 2007
_chemical_formula_iupac 'C27 H23 N3 O2'
_chemical_formula_moiety 'C27 H23 N3 O2'
_chemical_formula_sum 'C27 H23 N3 O2'
_chemical_formula_weight 421.48
_chemical_name_systematic
;
1-[(4-Methylbenzylidene)amino]-5-(4-methylbenzoyl)-4-(p-tolyl)pyrimidin-
2(1H)-one
;
_space_group_IT_number 14
_symmetry_cell_setting monoclinic
_symmetry_space_group_name_Hall '-P 2ybc'
_symmetry_space_group_name_H-M 'P 1 21/c 1'
_atom_sites_solution_hydrogens geom
_atom_sites_solution_primary direct
_atom_sites_solution_secondary difmap
_cell_angle_alpha 90
_cell_angle_beta 125.831(3)
_cell_angle_gamma 90
_cell_formula_units_Z 4
_cell_length_a 13.9829(7)
_cell_length_b 12.0458(7)
_cell_length_c 16.4807(9)
_cell_measurement_reflns_used 36960
_cell_measurement_temperature 296
_cell_measurement_theta_max 27.45
_cell_measurement_theta_min 1.69
_cell_volume 2250.6(2)
_computing_cell_refinement X-AREA
_computing_data_collection 'X-AREA (Stoe & Cie, 2002)'
_computing_data_reduction 'X-RED32 (Stoe & Cie, 2002)'
_computing_molecular_graphics 'ORTEP-3 for Windows (Farrugia, 1997)'
_computing_publication_material 'WinGX (Farrugia, 1999)'
_computing_structure_refinement 'SHELXL97 (Sheldrick, 1997)'
_computing_structure_solution 'SIR97 (Altomare <i>et al.</i>,  1999)'
_diffrn_ambient_temperature 296
_diffrn_detector_area_resol_mean 6.67
_diffrn_measured_fraction_theta_full 1.000
_diffrn_measured_fraction_theta_max 1.000
_diffrn_measurement_device '2-circle goniometer'
_diffrn_measurement_device_type 'Stoe IPDSII'
_diffrn_measurement_method \w
_diffrn_radiation_monochromator 'plane graphite'
_diffrn_radiation_type 'Mo K\a'
_diffrn_radiation_wavelength 0.71073
_diffrn_reflns_av_R_equivalents 0.1117
_diffrn_reflns_av_sigmaI/netI 0.0643
_diffrn_reflns_limit_h_max 17
_diffrn_reflns_limit_h_min -17
_diffrn_reflns_limit_k_max 14
_diffrn_reflns_limit_k_min -14
_diffrn_reflns_limit_l_max 20
_diffrn_reflns_limit_l_min -20
_diffrn_reflns_number 38085
_diffrn_reflns_reduction_process
;
;
_diffrn_reflns_theta_full 26.00
_diffrn_reflns_theta_max 26.00
_diffrn_reflns_theta_min 1.80
_diffrn_standards_number 0
_exptl_absorpt_coefficient_mu 0.080
_exptl_absorpt_correction_type none
_exptl_crystal_colour 'light yellow'
_exptl_crystal_density_diffrn 1.244
_exptl_crystal_density_method 'Not Measured'
_exptl_crystal_description prism
_exptl_crystal_F_000 888
_exptl_crystal_size_max 0.54
_exptl_crystal_size_mid 0.38
_exptl_crystal_size_min 0.19
_refine_diff_density_max 0.187
_refine_diff_density_min -0.188
_refine_ls_extinction_method none
_refine_ls_goodness_of_fit_ref 1.021
_refine_ls_hydrogen_treatment mixed
_refine_ls_matrix_type full
_refine_ls_number_parameters 296
_refine_ls_number_reflns 4427
_refine_ls_number_restraints 0
_refine_ls_restrained_S_all 1.021
_refine_ls_R_factor_all 0.0793
_refine_ls_R_factor_gt 0.0498
_refine_ls_shift/su_max <0.001
_refine_ls_shift/su_mean 0.000
_refine_ls_structure_factor_coef Fsqd
_refine_ls_weighting_details 'calc w=1/[\s^2^(Fo^2^)+(0.0712P)^2^+0.1779P] where P=(Fo^2^+2Fc^2^)/3'
_refine_ls_weighting_scheme calc
_refine_ls_wR_factor_gt 0.1292
_refine_ls_wR_factor_ref 0.1440
_reflns_number_gt 2996
_reflns_number_total 4427
_reflns_threshold_expression I>2\s(I)
_cod_data_source_file lh2332.cif
_cod_data_source_block 3
_cod_original_sg_symbol_H-M 'P 21/c'
_cod_database_code 2212959
_cod_database_fobs_code 2212959

loop_
_symmetry_equiv_pos_site_id
_symmetry_equiv_pos_as_xyz
1 x,y,z
2 -x,1/2+y,1/2-z
3 -x,-y,-z
4 x,1/2-y,1/2+z

loop_
_atom_site_aniso_label
_atom_site_aniso_U_11
_atom_site_aniso_U_22
_atom_site_aniso_U_33
_atom_site_aniso_U_12
_atom_site_aniso_U_13
_atom_site_aniso_U_23
O1 0.0687(10) 0.1111(12) 0.0943(11) -0.0210(9) 0.0393(9) -0.0146(9)
O2 0.0908(10) 0.0668(8) 0.0641(8) -0.0047(7) 0.0337(8) -0.0119(6)
N1 0.1126(15) 0.0855(12) 0.1021(14) -0.0467(11) 0.0763(13) -0.0359(10)
N2 0.0783(11) 0.0692(10) 0.0833(11) -0.0222(8) 0.0528(10) -0.0169(8)
N3 0.0680(10) 0.0724(10) 0.0701(10) -0.0080(8) 0.0407(9) -0.0039(8)
C1 0.0657(11) 0.0560(10) 0.0818(13) 0.0013(8) 0.0441(10) -0.0024(9)
C2 0.0803(13) 0.0693(12) 0.0925(15) -0.0092(10) 0.0572(12) -0.0126(10)
C3 0.0881(15) 0.0696(12) 0.1035(17) -0.0106(11) 0.0593(14) -0.0180(11)
C4 0.0814(14) 0.0616(12) 0.118(2) -0.0069(10) 0.0578(14) -0.0034(12)
C5 0.130(2) 0.0694(13) 0.128(2) -0.0134(14) 0.0923(19) -0.0005(13)
C6 0.1151(18) 0.0664(12) 0.0984(16) -0.0070(12) 0.0729(15) -0.0028(11)
C7 0.133(2) 0.0872(18) 0.174(3) -0.0448(17) 0.091(2) -0.0293(18)
C8 0.0724(12) 0.0583(10) 0.0746(13) -0.0001(9) 0.0437(11) -0.0045(9)
C9 0.0707(13) 0.0864(14) 0.0689(12) -0.0149(11) 0.0423(11) -0.0084(10)
C10 0.0673(11) 0.0640(10) 0.0553(10) -0.0059(8) 0.0383(9) -0.0026(8)
C11 0.0712(11) 0.0564(10) 0.0625(11) -0.0071(8) 0.0421(10) -0.0033(8)
C12 0.0770(13) 0.0634(11) 0.0741(12) -0.0080(9) 0.0478(11) -0.0040(9)
C13 0.0687(11) 0.0585(10) 0.0583(10) -0.0036(8) 0.0371(9) 0.0001(8)
C14 0.0768(13) 0.0708(12) 0.0746(13) -0.0013(10) 0.0457(11) -0.0064(9)
C15 0.1008(16) 0.0639(12) 0.0833(14) 0.0064(11) 0.0537(13) -0.0030(10)
C16 0.1079(17) 0.0642(12) 0.0726(13) -0.0123(11) 0.0524(13) -0.0027(9)
C17 0.0895(15) 0.0753(13) 0.0768(13) -0.0175(11) 0.0518(12) 0.0002(10)
C18 0.0767(12) 0.0660(11) 0.0700(12) -0.0039(9) 0.0465(10) 0.0028(9)
C19 0.177(3) 0.0683(14) 0.125(2) -0.0283(16) 0.093(2) -0.0078(14)
C20 0.0744(12) 0.0557(10) 0.0580(10) -0.0069(8) 0.0369(10) 0.0003(8)
C21 0.0660(11) 0.0556(10) 0.0602(11) -0.0056(8) 0.0318(9) -0.0010(8)
C22 0.0739(13) 0.0729(12) 0.0584(11) -0.0049(10) 0.0267(10) -0.0033(9)
C23 0.0728(13) 0.0762(13) 0.0656(12) 0.0047(10) 0.0230(10) 0.0063(10)
C24 0.0740(13) 0.0682(12) 0.0787(14) 0.0073(10) 0.0364(11) 0.0070(10)
C25 0.0730(12) 0.0668(11) 0.0672(12) 0.0002(9) 0.0355(10) -0.0030(9)
C26 0.0634(11) 0.0641(11) 0.0557(10) 0.0000(8) 0.0272(9) 0.0024(8)
C27 0.107(2) 0.1018(18) 0.113(2) 0.0366(15) 0.0556(17) 0.0137(15)

loop_
_atom_site_type_symbol
_atom_site_label
_atom_site_fract_x
_atom_site_fract_y
_atom_site_fract_z
_atom_site_U_iso_or_equiv
_atom_site_thermal_displace_type
_atom_site_calc_flag
_atom_site_refinement_flags
_atom_site_occupancy
O O1 0.83702(14) 0.52962(14) 0.77686(13) 0.0964(6) Uani . . 1.000
O O2 0.31115(13) 0.43154(11) 0.46399(10) 0.0808(5) Uani . . 1.000
N N1 0.70988(19) 0.71660(15) 0.73973(16) 0.0921(8) Uani . . 1.000
N N2 0.65778(15) 0.61179(13) 0.69986(13) 0.0737(6) Uani . . 1.000
N N3 0.67485(14) 0.41718(13) 0.69967(12) 0.0700(6) Uani . . 1.000
C C1 0.80446(17) 0.87115(15) 0.73059(16) 0.0673(7) Uani . . 1.000
C C2 0.82939(19) 0.92041(16) 0.81681(17) 0.0768(8) Uani . . 1.000
C C3 0.8935(2) 1.01676(17) 0.85217(19) 0.0852(9) Uani . . 1.000
C C4 0.9354(2) 1.06699(17) 0.8031(2) 0.0873(9) Uani . . 1.000
C C5 0.9099(3) 1.01813(19) 0.7171(2) 0.0992(10) Uani . . 1.000
C C6 0.8454(2) 0.92209(17) 0.68063(19) 0.0871(9) Uani . . 1.000
C C7 1.0098(3) 1.1714(2) 0.8449(3) 0.1307(13) Uani . . 1.000
C C8 0.74362(18) 0.76594(15) 0.69431(17) 0.0680(7) Uani . . 1.000
C C9 0.73124(19) 0.51760(18) 0.72854(16) 0.0745(8) Uani . . 1.000
C C10 0.55917(17) 0.40925(15) 0.64304(13) 0.0608(6) Uani . . 1.000
C C11 0.48425(17) 0.50454(14) 0.60719(14) 0.0616(6) Uani . . 1.000
C C12 0.54069(18) 0.60426(16) 0.64085(15) 0.0694(7) Uani . . 1.000
C C13 0.51453(16) 0.29315(14) 0.62465(13) 0.0619(6) Uani . . 1.000
C C14 0.57616(19) 0.20997(16) 0.61578(15) 0.0732(7) Uani . . 1.000
C C15 0.5423(2) 0.10006(17) 0.60666(17) 0.0828(8) Uani . . 1.000
C C16 0.4469(2) 0.07049(17) 0.60663(16) 0.0818(8) Uani . . 1.000
C C17 0.3852(2) 0.15362(17) 0.61509(16) 0.0787(8) Uani . . 1.000
C C18 0.41847(18) 0.26350(16) 0.62445(14) 0.0688(7) Uani . . 1.000
C C19 0.4126(3) -0.0501(2) 0.5999(2) 0.1207(13) Uani . . 1.000
C C20 0.35492(17) 0.50393(14) 0.52776(14) 0.0638(6) Uani . . 1.000
C C21 0.28178(17) 0.59555(14) 0.52506(14) 0.0637(6) Uani . . 1.000
C C22 0.18273(18) 0.62947(17) 0.43252(15) 0.0755(7) Uani . . 1.000
C C23 0.11351(19) 0.71438(18) 0.42675(16) 0.0819(7) Uani . . 1.000
C C24 0.13710(19) 0.76731(17) 0.51094(17) 0.0786(8) Uani . . 1.000
C C25 0.23406(18) 0.73157(16) 0.60310(15) 0.0723(7) Uani . . 1.000
C C26 0.30547(17) 0.64737(15) 0.61036(14) 0.0656(6) Uani . . 1.000
C C27 0.0613(3) 0.8617(2) 0.5031(2) 0.1125(11) Uani . . 1.000
H H2 0.80240 0.88780 0.85110 0.0920 Uiso calc R 1.000
H H3 0.90910 1.04890 0.91010 0.1020 Uiso calc R 1.000
H H5 0.93700 1.05090 0.68300 0.1190 Uiso calc R 1.000
H H6 0.82880 0.89080 0.62210 0.1050 Uiso calc R 1.000
H H7A 1.06600 1.17170 0.82920 0.1970 Uiso calc R 1.000
H H7B 1.05080 1.17310 0.91620 0.1970 Uiso calc R 1.000
H H7C 0.95980 1.23540 0.81580 0.1970 Uiso calc R 1.000
H H8 0.739(2) 0.733(2) 0.6410(19) 0.103(8) Uiso . . 1.000
H H12 0.49600 0.66890 0.62200 0.0830 Uiso calc R 1.000
H H14 0.64090 0.22810 0.61600 0.0880 Uiso calc R 1.000
H H15 0.58450 0.04530 0.60040 0.0990 Uiso calc R 1.000
H H17 0.32020 0.13530 0.61450 0.0940 Uiso calc R 1.000
H H18 0.37610 0.31810 0.63070 0.0830 Uiso calc R 1.000
H H19A 0.34740 -0.06700 0.53240 0.1810 Uiso calc R 1.000
H H19B 0.39030 -0.06340 0.64420 0.1810 Uiso calc R 1.000
H H19C 0.47840 -0.09660 0.61870 0.1810 Uiso calc R 1.000
H H22 0.16340 0.59450 0.37440 0.0910 Uiso calc R 1.000
H H23 0.04870 0.73690 0.36420 0.0980 Uiso calc R 1.000
H H25 0.25130 0.76500 0.66110 0.0870 Uiso calc R 1.000
H H26 0.37020 0.62500 0.67310 0.0790 Uiso calc R 1.000
H H27A 0.07530 0.92630 0.47730 0.1690 Uiso calc R 1.000
H H27B 0.08060 0.87790 0.56820 0.1690 Uiso calc R 1.000
H H27C -0.02030 0.84110 0.45890 0.1690 Uiso calc R 1.000

loop_
_atom_type_symbol
_atom_type_description
_atom_type_scat_dispersion_real
_atom_type_scat_dispersion_imag
_atom_type_scat_source
O O 0.0106 0.0060 'International Tables Vol C Tables 4.2.6.8 and 6.1.1.4'
N N 0.0061 0.0033 'International Tables Vol C Tables 4.2.6.8 and 6.1.1.4'
H H 0.0000 0.0000 'International Tables Vol C Tables 4.2.6.8 and 6.1.1.4'
C C 0.0033 0.0016 'International Tables Vol C Tables 4.2.6.8 and 6.1.1.4'

loop_
_geom_angle_atom_site_label_1
_geom_angle_atom_site_label_2
_geom_angle_atom_site_label_3
_geom_angle
_geom_angle_publ_flag
N2 N1 C8 114.9(2) yes
N1 N2 C9 119.1(2) yes
N1 N2 C12 118.67(19) yes
C9 N2 C12 122.15(18) yes
C9 N3 C10 122.01(19) yes
C2 C1 C6 118.4(2) no
C2 C1 C8 122.3(2) no
C6 C1 C8 119.2(2) no
C1 C2 C3 120.6(3) no
C2 C3 C4 121.1(2) no
C3 C4 C5 118.2(2) no
C3 C4 C7 120.6(3) no
C5 C4 C7 121.2(3) no
C4 C5 C6 121.4(3) no
C1 C6 C5 120.4(3) no
N1 C8 C1 120.5(2) yes
O1 C9 N2 119.6(2) yes
O1 C9 N3 124.6(2) yes
N2 C9 N3 115.8(2) yes
N3 C10 C11 122.34(18) yes
N3 C10 C13 114.06(18) yes
C11 C10 C13 123.5(2) no
C10 C11 C12 115.5(2) no
C10 C11 C20 125.42(16) no
C12 C11 C20 118.56(18) no
N2 C12 C11 121.9(2) yes
C10 C13 C14 119.3(2) no
C10 C13 C18 122.2(2) no
C14 C13 C18 118.36(18) no
C13 C14 C15 120.6(3) no
C14 C15 C16 121.1(2) no
C15 C16 C17 118.3(2) no
C15 C16 C19 120.8(3) no
C17 C16 C19 120.9(3) no
C16 C17 C18 121.1(3) no
C13 C18 C17 120.6(2) no
O2 C20 C11 120.0(2) yes
O2 C20 C21 121.0(2) yes
C11 C20 C21 118.89(16) no
C20 C21 C22 118.44(18) no
C20 C21 C26 123.41(18) no
C22 C21 C26 118.1(2) no
C21 C22 C23 120.2(2) no
C22 C23 C24 122.1(2) no
C23 C24 C25 117.6(2) no
C23 C24 C27 121.3(2) no
C25 C24 C27 121.1(2) no
C24 C25 C26 121.2(2) no
C21 C26 C25 120.74(19) no
C1 C2 H2 120.00 no
C3 C2 H2 120.00 no
C2 C3 H3 119.00 no
C4 C3 H3 119.00 no
C4 C5 H5 119.00 no
C6 C5 H5 119.00 no
C1 C6 H6 120.00 no
C5 C6 H6 120.00 no
C4 C7 H7A 109.00 no
C4 C7 H7B 109.00 no
C4 C7 H7C 110.00 no
H7A C7 H7B 109.00 no
H7A C7 H7C 110.00 no
H7B C7 H7C 109.00 no
N1 C8 H8 121.5(17) no
C1 C8 H8 117.6(18) no
N2 C12 H12 119.00 no
C11 C12 H12 119.00 no
C13 C14 H14 120.00 no
C15 C14 H14 120.00 no
C14 C15 H15 119.00 no
C16 C15 H15 120.00 no
C16 C17 H17 119.00 no
C18 C17 H17 119.00 no
C13 C18 H18 120.00 no
C17 C18 H18 120.00 no
C16 C19 H19A 109.00 no
C16 C19 H19B 110.00 no
C16 C19 H19C 109.00 no
H19A C19 H19B 110.00 no
H19A C19 H19C 109.00 no
H19B C19 H19C 109.00 no
C21 C22 H22 120.00 no
C23 C22 H22 120.00 no
C22 C23 H23 119.00 no
C24 C23 H23 119.00 no
C24 C25 H25 119.00 no
C26 C25 H25 119.00 no
C21 C26 H26 120.00 no
C25 C26 H26 120.00 no
C24 C27 H27A 109.00 no
C24 C27 H27B 109.00 no
C24 C27 H27C 110.00 no
H27A C27 H27B 109.00 no
H27A C27 H27C 109.00 no
H27B C27 H27C 109.00 no

loop_
_geom_bond_atom_site_label_1
_geom_bond_atom_site_label_2
_geom_bond_distance
_geom_bond_publ_flag
O1 C9 1.210(4) yes
O2 C20 1.219(2) yes
N1 N2 1.413(3) yes
N1 C8 1.245(4) yes
N2 C9 1.413(3) yes
N2 C12 1.331(3) yes
N3 C9 1.368(3) yes
N3 C10 1.315(3) yes
C1 C2 1.383(3) no
C1 C6 1.391(4) no
C1 C8 1.446(3) no
C2 C3 1.371(3) no
C3 C4 1.385(4) no
C4 C5 1.375(4) no
C4 C7 1.516(4) no
C5 C6 1.371(4) no
C10 C11 1.428(3) no
C10 C13 1.489(3) no
C11 C12 1.364(3) no
C11 C20 1.487(3) no
C13 C14 1.384(3) no
C13 C18 1.388(4) no
C14 C15 1.384(3) no
C15 C16 1.380(4) no
C16 C17 1.381(4) no
C16 C19 1.513(3) no
C17 C18 1.381(3) no
C20 C21 1.488(3) no
C21 C22 1.392(3) no
C21 C26 1.389(3) no
C22 C23 1.373(4) no
C23 C24 1.380(3) no
C24 C25 1.386(3) no
C24 C27 1.508(4) no
C25 C26 1.379(3) no
C2 H2 0.9300 no
C3 H3 0.9300 no
C5 H5 0.9300 no
C6 H6 0.9300 no
C7 H7A 0.9600 no
C7 H7B 0.9600 no
C7 H7C 0.9600 no
C8 H8 0.93(3) no
C12 H12 0.9300 no
C14 H14 0.9300 no
C15 H15 0.9300 no
C17 H17 0.9300 no
C18 H18 0.9300 no
C19 H19A 0.9600 no
C19 H19B 0.9600 no
C19 H19C 0.9600 no
C22 H22 0.9300 no
C23 H23 0.9300 no
C25 H25 0.9300 no
C26 H26 0.9300 no
C27 H27A 0.9600 no
C27 H27B 0.9600 no
C27 H27C 0.9600 no

loop_
_geom_contact_atom_site_label_1
_geom_contact_atom_site_label_2
_geom_contact_distance
_geom_contact_site_symmetry_2
_geom_contact_publ_flag
O1 N1 2.708(3) . no
O1 C8 3.095(3) . no
O2 C9 2.931(3) 3_666 no
O2 N2 3.021(3) 3_666 no
O2 C8 3.273(3) 3_666 no
O2 C13 3.010(2) . no
O2 C18 2.949(2) . no
O2 C12 3.414(3) 3_666 no
O1 H5 2.8400 2_746 no
O1 H22 2.9000 3_666 no
O1 H27C 2.9000 4_665 no
O1 H27B 2.7800 2_646 no
O2 H18 2.7100 . no
O2 H22 2.5900 . no
O2 H8 2.45(2) 3_666 no
N1 O1 2.708(3) . no
N1 C17 3.434(4) 2_656 no
N2 O2 3.021(3) 3_666 no
N1 H2 2.5500 . no
N1 H17 2.8400 2_656 no
N2 H17 2.9000 2_656 no
N3 H14 2.5600 . no
N3 H25 2.6300 2_646 no
C3 C25 3.458(4) 2_656 no
C3 C26 3.551(4) 2_656 no
C8 O1 3.095(3) . no
C8 O2 3.273(3) 3_666 no
C9 O2 2.931(3) 3_666 no
C12 O2 3.414(3) 3_666 no
C12 C26 3.067(4) . no
C12 C17 3.567(3) 2_656 no
C13 O2 3.010(2) . no
C17 C12 3.567(3) 2_646 no
C17 N1 3.434(4) 2_646 no
C18 C20 3.172(3) . no
C18 O2 2.949(2) . no
C20 C18 3.172(3) . no
C25 C3 3.458(4) 2_646 no
C26 C12 3.067(4) . no
C26 C3 3.551(4) 2_646 no
C1 H23 3.0700 4_665 no
C9 H8 3.00(3) . no
C11 H26 2.8000 . no
C11 H18 2.8600 . no
C12 H26 2.7400 . no
C14 H25 3.0700 2_646 no
C15 H26 3.0900 2_646 no
C16 H26 3.0500 2_646 no
C20 H18 2.7200 . no
C21 H12 2.5900 . no
C25 H19B 3.1000 1_565 no
C25 H3 2.9000 2_646 no
C26 H12 2.5700 . no
C26 H3 3.0600 2_646 no
H2 N1 2.5500 . no
H3 H7B 2.4400 . no
H3 C25 2.9000 2_656 no
H3 C26 3.0600 2_656 no
H5 H7A 2.4700 . no
H5 O1 2.8400 2_756 no
H5 H27A 2.5600 3_676 no
H6 H8 2.4000 . no
H7A H5 2.4700 . no
H7A H8 2.5800 2_756 no
H7B H3 2.4400 . no
H8 C9 3.00(3) . no
H8 H6 2.4000 . no
H8 H7A 2.5800 2_746 no
H8 O2 2.45(2) 3_666 no
H12 C21 2.5900 . no
H12 C26 2.5700 . no
H12 H26 2.4100 . no
H14 N3 2.5600 . no
H15 H19C 2.4000 . no
H17 H19B 2.5200 . no
H17 N1 2.8400 2_646 no
H17 N2 2.9000 2_646 no
H18 O2 2.7100 . no
H18 C11 2.8600 . no
H18 C20 2.7200 . no
H19B C25 3.1000 1_545 no
H19B H17 2.5200 . no
H19C H15 2.4000 . no
H22 O2 2.5900 . no
H22 O1 2.9000 3_666 no
H23 H27C 2.5900 . no
H23 C1 3.0700 4_464 no
H25 H27B 2.3700 . no
H25 N3 2.6300 2_656 no
H25 C14 3.0700 2_656 no
H26 C11 2.8000 . no
H26 C12 2.7400 . no
H26 H12 2.4100 . no
H26 C15 3.0900 2_656 no
H26 C16 3.0500 2_656 no
H27A H5 2.5600 3_676 no
H27B H25 2.3700 . no
H27B O1 2.7800 2_656 no
H27C H23 2.5900 . no
H27C O1 2.9000 4_464 no

loop_
_geom_hbond_atom_site_label_D
_geom_hbond_atom_site_label_H
_geom_hbond_atom_site_label_A
_geom_hbond_site_symmetry_A
_geom_hbond_distance_DH
_geom_hbond_distance_HA
_geom_hbond_distance_DA
_geom_hbond_angle_DHA
_geom_hbond_publ_flag
C8 H8 O2 3_666 0.93(3) 2.45(2) 3.273(3) 148(2) yes

loop_
_geom_torsion_atom_site_label_1
_geom_torsion_atom_site_label_2
_geom_torsion_atom_site_label_3
_geom_torsion_atom_site_label_4
_geom_torsion
_geom_torsion_publ_flag
C8 N1 N2 C9 84.4(3) no
C8 N1 N2 C12 -99.3(3) no
N2 N1 C8 C1 -176.5(2) no
N1 N2 C9 N3 170.3(2) no
C12 N2 C9 N3 -5.9(3) no
N1 N2 C9 O1 -8.7(3) no
N1 N2 C12 C11 -173.8(2) no
C9 N2 C12 C11 2.3(4) no
C12 N2 C9 O1 175.2(2) no
C10 N3 C9 O1 -176.7(2) no
C10 N3 C9 N2 4.4(3) no
C9 N3 C10 C13 -176.6(2) no
C9 N3 C10 C11 0.4(3) no
C6 C1 C2 C3 -0.4(4) no
C8 C1 C6 C5 -175.8(3) no
C8 C1 C2 C3 176.0(2) no
C2 C1 C8 N1 1.0(4) no
C2 C1 C6 C5 0.7(4) no
C6 C1 C8 N1 177.4(3) no
C1 C2 C3 C4 -0.3(4) no
C2 C3 C4 C7 -177.9(3) no
C2 C3 C4 C5 0.7(4) no
C7 C4 C5 C6 178.2(3) no
C3 C4 C5 C6 -0.3(5) no
C4 C5 C6 C1 -0.3(5) no
C13 C10 C11 C12 172.6(2) no
C13 C10 C11 C20 -16.1(3) no
N3 C10 C11 C20 167.3(2) no
N3 C10 C13 C18 139.8(2) no
C11 C10 C13 C14 148.4(2) no
N3 C10 C13 C14 -34.7(3) no
N3 C10 C11 C12 -4.0(3) no
C11 C10 C13 C18 -37.2(3) no
C20 C11 C12 N2 -169.4(2) no
C10 C11 C20 O2 -26.4(3) no
C12 C11 C20 O2 144.6(2) no
C12 C11 C20 C21 -32.6(3) no
C10 C11 C20 C21 156.4(2) no
C10 C11 C12 N2 2.6(3) no
C10 C13 C14 C15 174.82(18) no
C18 C13 C14 C15 0.2(3) no
C10 C13 C18 C17 -174.80(18) no
C14 C13 C18 C17 -0.3(3) no
C13 C14 C15 C16 -0.3(3) no
C14 C15 C16 C17 0.6(3) no
C14 C15 C16 C19 -178.1(2) no
C15 C16 C17 C18 -0.7(3) no
C19 C16 C17 C18 177.9(2) no
C16 C17 C18 C13 0.6(3) no
O2 C20 C21 C22 -29.6(3) no
O2 C20 C21 C26 148.8(2) no
C11 C20 C21 C22 147.6(2) no
C11 C20 C21 C26 -34.1(3) no
C20 C21 C22 C23 -179.4(2) no
C26 C21 C22 C23 2.1(4) no
C20 C21 C26 C25 -179.7(2) no
C22 C21 C26 C25 -1.3(4) no
C21 C22 C23 C24 -1.4(4) no
C22 C23 C24 C25 -0.2(4) no
C22 C23 C24 C27 179.0(3) no
C23 C24 C25 C26 1.0(4) no
C27 C24 C25 C26 -178.2(3) no
C24 C25 C26 C21 -0.2(4) no

loop_
_cod_related_entry_id
_cod_related_entry_database
_cod_related_entry_code
1 ChemSpider 21185334
